data_1504941
loop_
_publ_author_name
'Takita, Ryo'
'Song, Changsik'
'Swager, Timothy M.'

_publ_section_title
;
 Pi-dimer formation in an oligothiophene tweezer molecule.
;
_journal_issue 21
_journal_name_full 'Organic letters'
_journal_page_first 5003
_journal_page_last 5005
_journal_paper_doi 10.1021/ol8020995
_journal_volume 10
_journal_year 2008
_chemical_formula_sum 'C41 H40 I2 O S4'
_chemical_formula_weight 930.77
_chemical_name_systematic
;
 ?
;
_space_group_IT_number 2
_symmetry_cell_setting triclinic
_symmetry_space_group_name_Hall '-P 1'
_symmetry_space_group_name_H-M 'P -1'
_atom_sites_solution_hydrogens geom
_atom_sites_solution_primary direct
_atom_sites_solution_secondary difmap
_audit_creation_method SHELXL-97
_cell_angle_alpha 100.7300(10)
_cell_angle_beta 107.6750(10)
_cell_angle_gamma 110.30
_cell_formula_units_Z 2
_cell_length_a 11.9286(3)
_cell_length_b 13.3443(3)
_cell_length_c 14.1759(6)
_cell_measurement_reflns_used 9932
_cell_measurement_temperature 100(2)
_cell_measurement_theta_max 0.00
_cell_measurement_theta_min 0.00
_cell_volume 1906.13(11)
_computing_cell_refinement 'SAINT 7 (Bruker-AXS, 2005)'
_computing_data_collection 'SMART 5 (Bruker-AXS, 2003)'
_computing_data_reduction 'SAINT 7 (Bruker-AXS, 2005)'
_computing_molecular_graphics 'Bruker SHELXTL'
_computing_publication_material 'Bruker SHELXTL'
_computing_structure_refinement 'SHELXL-97 (Sheldrick, 1997)'
_computing_structure_solution 'SHELXS-97 (Sheldrick, 1990)'
_diffrn_ambient_temperature 100(2)
_diffrn_detector_area_resol_mean 8.3
_diffrn_measured_fraction_theta_full 0.997
_diffrn_measured_fraction_theta_max 0.997
_diffrn_measurement_device_type 'Bruker Smart APEX CCD'
_diffrn_measurement_method 'omega and phi scans'
_diffrn_radiation_monochromator graphite
_diffrn_radiation_source 'fine-focus sealed tube'
_diffrn_radiation_type MoK\a
_diffrn_radiation_wavelength 0.71073
_diffrn_reflns_av_R_equivalents 0.0210
_diffrn_reflns_av_sigmaI/netI 0.0166
_diffrn_reflns_limit_h_max 16
_diffrn_reflns_limit_h_min -16
_diffrn_reflns_limit_k_max 18
_diffrn_reflns_limit_k_min -18
_diffrn_reflns_limit_l_max 19
_diffrn_reflns_limit_l_min -19
_diffrn_reflns_number 42894
_diffrn_reflns_theta_full 29.58
_diffrn_reflns_theta_max 29.58
_diffrn_reflns_theta_min 1.59
_diffrn_standards_decay_% 0
_diffrn_standards_interval_count 0
_diffrn_standards_interval_time 0
_diffrn_standards_number 0
_exptl_absorpt_coefficient_mu 1.901
_exptl_absorpt_correction_T_max 0.7023
_exptl_absorpt_correction_T_min 0.5994
_exptl_absorpt_correction_type multi-scan
_exptl_absorpt_process_details 'SADABS (Sheldrick, 2005)'
_exptl_crystal_colour colourless
_exptl_crystal_density_diffrn 1.622
_exptl_crystal_density_method 'not measured'
_exptl_crystal_description block
_exptl_crystal_F_000 928
_exptl_crystal_size_max 0.30
_exptl_crystal_size_mid 0.25
_exptl_crystal_size_min 0.20
_refine_diff_density_max 0.695
_refine_diff_density_min -0.329
_refine_diff_density_rms 0.066
_refine_ls_extinction_method none
_refine_ls_goodness_of_fit_ref 1.028
_refine_ls_hydrogen_treatment constr
_refine_ls_matrix_type full
_refine_ls_number_parameters 471
_refine_ls_number_reflns 10688
_refine_ls_number_restraints 175
_refine_ls_restrained_S_all 1.021
_refine_ls_R_factor_all 0.0222
_refine_ls_R_factor_gt 0.0192
_refine_ls_shift/su_max 0.002
_refine_ls_shift/su_mean 0.000
_refine_ls_structure_factor_coef Fsqd
_refine_ls_weighting_details 'calc w=1/[\s^2^(Fo^2^)+(0.0260P)^2^+0.9208P] where P=(Fo^2^+2Fc^2^)/3'
_refine_ls_weighting_scheme calc
_refine_ls_wR_factor_gt 0.0491
_refine_ls_wR_factor_ref 0.0511
_reflns_number_gt 9745
_reflns_number_total 10688
_reflns_threshold_expression >2sigma(I)
_cod_data_source_file ol8020995_si_002.cif
_cod_data_source_block 07006
_cod_depositor_comments
;
The following automatic conversions were performed:

'_symmetry_cell_setting' value 'Triclinic' changed to 'triclinic'
according to /home/saulius/struct/CIF-dictionaries/cif_core.dic
dictionary named 'cif_core.dic' version 2.4.1 from 2010-06-29.

Automatic conversion script
Id: cif_fix_values 1715 2011-07-08 13:25:40Z adriana 
;
_cod_original_cell_volume 1906.08(10)
_cod_original_sg_symbol_H-M P-1
_cod_database_code 1504941

loop_
_symmetry_equiv_pos_as_xyz
'x, y, z'
'-x, -y, -z'

loop_
_atom_site_label
_atom_site_type_symbol
_atom_site_fract_x
_atom_site_fract_y
_atom_site_fract_z
_atom_site_U_iso_or_equiv
_atom_site_adp_type
_atom_site_occupancy
_atom_site_symmetry_multiplicity
_atom_site_calc_flag
_atom_site_refinement_flags
_atom_site_disorder_assembly
_atom_site_disorder_group
O1 O 0.28113(9) 0.20983(8) 0.74166(7) 0.01391(17) Uani 1 1 d . . .
C1 C 0.28623(12) 0.31645(10) 0.75389(10) 0.0124(2) Uani 1 1 d . . .
C2 C 0.30422(12) 0.35960(11) 0.67415(10) 0.0128(2) Uani 1 1 d . . .
C3 C 0.30663(12) 0.46554(11) 0.67878(10) 0.0142(2) Uani 1 1 d . . .
H3 H 0.3183 0.4955 0.6249 0.017 Uiso 1 1 calc R . .
C4 C 0.29218(12) 0.52884(11) 0.76110(10) 0.0133(2) Uani 1 1 d . . .
C5 C 0.29202(13) 0.64478(11) 0.76743(11) 0.0159(2) Uani 1 1 d D . .
C51 C 0.15254(15) 0.63339(14) 0.74190(15) 0.0280(3) Uani 1 1 d D . .
H51A H 0.1527 0.7078 0.7482 0.042 Uiso 1 1 calc R . .
H51B H 0.1200 0.6029 0.7910 0.042 Uiso 1 1 calc R . .
H51C H 0.0960 0.5821 0.6702 0.042 Uiso 1 1 calc R . .
C52 C 0.38107(18) 0.72874(13) 0.87829(12) 0.0283(3) Uani 1 1 d D . .
H52A H 0.4691 0.7330 0.8966 0.043 Uiso 1 1 calc R . .
H52B H 0.3466 0.7032 0.9284 0.043 Uiso 1 1 calc R . .
H52C H 0.3844 0.8036 0.8807 0.043 Uiso 1 1 calc R . .
C53 C 0.34091(16) 0.69340(12) 0.69023(12) 0.0228(3) Uani 1 1 d D . .
H53A H 0.4278 0.6968 0.7026 0.034 Uiso 1 1 calc R . .
H53B H 0.3455 0.7696 0.7003 0.034 Uiso 1 1 calc R . .
H53C H 0.2807 0.6448 0.6184 0.034 Uiso 1 1 calc R . .
C6 C 0.27432(12) 0.48164(11) 0.83846(10) 0.0141(2) Uani 1 1 d . . .
H6 H 0.2632 0.5232 0.8942 0.017 Uiso 1 1 calc R . .
C7 C 0.27212(12) 0.37605(11) 0.83764(10) 0.0125(2) Uani 1 1 d . . .
C8 C 0.25336(12) 0.32938(11) 0.92512(10) 0.0123(2) Uani 1 1 d . . .
C9 C 0.11867(13) 0.31411(12) 0.92456(11) 0.0175(2) Uani 1 1 d . . .
H9A H 0.1146 0.3873 0.9359 0.026 Uiso 1 1 calc R . .
H9B H 0.1059 0.2844 0.9806 0.026 Uiso 1 1 calc R . .
H9C H 0.0501 0.2610 0.8568 0.026 Uiso 1 1 calc R . .
C10 C 0.36054(13) 0.41288(11) 1.03205(10) 0.0169(2) Uani 1 1 d . . .
H10A H 0.4459 0.4200 1.0342 0.025 Uiso 1 1 calc R . .
H10B H 0.3448 0.3847 1.0881 0.025 Uiso 1 1 calc R . .
H10C H 0.3590 0.4870 1.0418 0.025 Uiso 1 1 calc R . .
C11 C 0.26074(12) 0.21579(11) 0.90811(10) 0.0129(2) Uani 1 1 d . . .
C12 C 0.25174(13) 0.15860(11) 0.98102(10) 0.0156(2) Uani 1 1 d DU A .
H12 H 0.2413 0.1921 1.0411 0.019 Uiso 1 1 calc R . .
C13 C 0.25744(13) 0.05463(11) 0.96894(10) 0.0160(2) Uani 1 1 d DU . .
C14 C 0.2597(4) -0.0051(4) 1.0512(4) 0.0200(8) Uani 0.636(3) 1 d PDU A 1
C41 C 0.2563(4) 0.0616(3) 1.1480(2) 0.0281(6) Uani 0.636(3) 1 d PDU A 1
H41A H 0.2576 0.0199 1.1981 0.042 Uiso 0.636(3) 1 calc PR A 1
H41B H 0.1765 0.0729 1.1287 0.042 Uiso 0.636(3) 1 calc PR A 1
H41C H 0.3324 0.1352 1.1801 0.042 Uiso 0.636(3) 1 calc PR A 1
C42 C 0.1410(3) -0.1220(2) 1.0009(2) 0.0363(7) Uani 0.636(3) 1 d PDU A 1
H42A H 0.1432 -0.1644 0.9378 0.054 Uiso 0.636(3) 1 calc PR A 1
H42B H 0.0604 -0.1118 0.9822 0.054 Uiso 0.636(3) 1 calc PR A 1
H42C H 0.1439 -0.1638 1.0509 0.054 Uiso 0.636(3) 1 calc PR A 1
C43 C 0.3841(3) -0.0258(2) 1.08509(19) 0.0272(6) Uani 0.636(3) 1 d PDU A 1
H43A H 0.3878 -0.0698 1.0234 0.041 Uiso 0.636(3) 1 calc PR A 1
H43B H 0.3816 -0.0677 1.1349 0.041 Uiso 0.636(3) 1 calc PR A 1
H43C H 0.4616 0.0469 1.1184 0.041 Uiso 0.636(3) 1 calc PR A 1
C14A C 0.2274(8) -0.0101(8) 1.0454(7) 0.0200(8) Uani 0.364(3) 1 d PDU A 2
C41A C 0.2478(6) -0.1168(4) 1.0272(4) 0.0358(13) Uani 0.364(3) 1 d PDU A 2
H41D H 0.2292 -0.1540 1.0777 0.054 Uiso 0.364(3) 1 calc PR A 2
H41E H 0.3384 -0.0973 1.0362 0.054 Uiso 0.364(3) 1 calc PR A 2
H41F H 0.1890 -0.1680 0.9559 0.054 Uiso 0.364(3) 1 calc PR A 2
C42A C 0.3191(5) 0.0687(4) 1.1597(3) 0.0235(10) Uani 0.364(3) 1 d PDU A 2
H42D H 0.3077 0.1385 1.1723 0.035 Uiso 0.364(3) 1 calc PR A 2
H42E H 0.4099 0.0869 1.1700 0.035 Uiso 0.364(3) 1 calc PR A 2
H42F H 0.2977 0.0303 1.2087 0.035 Uiso 0.364(3) 1 calc PR A 2
C43A C 0.0863(4) -0.0406(4) 1.0372(4) 0.0308(11) Uani 0.364(3) 1 d PDU A 2
H43D H 0.0729 0.0283 1.0496 0.046 Uiso 0.364(3) 1 calc PR A 2
H43E H 0.0724 -0.0763 1.0897 0.046 Uiso 0.364(3) 1 calc PR A 2
H43F H 0.0244 -0.0931 0.9671 0.046 Uiso 0.364(3) 1 calc PR A 2
C15 C 0.27006(13) 0.00622(11) 0.87865(10) 0.0149(2) Uani 1 1 d . A .
H15 H 0.2726 -0.0653 0.8681 0.018 Uiso 1 1 calc R . .
C16 C 0.27903(12) 0.05920(11) 0.80393(10) 0.0135(2) Uani 1 1 d . . .
C17 C 0.27487(12) 0.16455(11) 0.82060(10) 0.0123(2) Uani 1 1 d . A .
I1 I 0.069765(9) -0.028316(8) 0.323886(7) 0.02046(3) Uani 1 1 d . . .
S1 S 0.35980(3) 0.19335(3) 0.43633(3) 0.01768(7) Uani 1 1 d . . .
S2 S 0.58520(3) 0.53128(3) 0.66498(3) 0.02152(7) Uani 1 1 d . . .
C21 C 0.20964(13) 0.12288(12) 0.43822(11) 0.0166(2) Uani 1 1 d . . .
C22 C 0.19373(13) 0.18077(11) 0.51901(10) 0.0157(2) Uani 1 1 d . . .
H22 H 0.1170 0.1543 0.5322 0.019 Uiso 1 1 calc R . .
C23 C 0.30536(13) 0.28614(11) 0.58215(10) 0.0139(2) Uani 1 1 d . . .
C24 C 0.40495(13) 0.30491(11) 0.54771(10) 0.0148(2) Uani 1 1 d . . .
C25 C 0.53700(13) 0.39425(11) 0.58878(10) 0.0158(2) Uani 1 1 d . . .
C26 C 0.64002(14) 0.38498(13) 0.57009(13) 0.0240(3) Uani 1 1 d . . .
H26 H 0.6343 0.3166 0.5297 0.029 Uiso 1 1 calc R . .
C27 C 0.75611(15) 0.48771(14) 0.61711(13) 0.0258(3) Uani 1 1 d . . .
H27 H 0.8354 0.4948 0.6110 0.031 Uiso 1 1 calc R . .
C28 C 0.74242(14) 0.57476(13) 0.67158(12) 0.0208(3) Uani 1 1 d . . .
C29 C 0.84351(15) 0.69330(14) 0.73421(15) 0.0312(4) Uani 1 1 d . . .
H29A H 0.9252 0.7037 0.7262 0.047 Uiso 1 1 calc R . .
H29B H 0.8583 0.7070 0.8083 0.047 Uiso 1 1 calc R . .
H29C H 0.8131 0.7467 0.7091 0.047 Uiso 1 1 calc R . .
I2 I 0.042549(9) -0.308829(7) 0.435311(7) 0.02076(3) Uani 1 1 d . . .
S3 S 0.32296(3) -0.07924(3) 0.54658(3) 0.01746(6) Uani 1 1 d . A .
S4 S 0.55609(3) 0.24672(3) 0.79448(3) 0.01918(7) Uani 1 1 d . A .
C31 C 0.17753(13) -0.15728(11) 0.55138(11) 0.0171(2) Uani 1 1 d . A .
C32 C 0.16519(13) -0.10705(11) 0.63845(11) 0.0160(2) Uani 1 1 d . . .
H32 H 0.0908 -0.1380 0.6538 0.019 Uiso 1 1 calc R A .
C33 C 0.27671(13) -0.00253(11) 0.70423(10) 0.0143(2) Uani 1 1 d . A .
C34 C 0.37201(13) 0.02414(11) 0.66487(10) 0.0151(2) Uani 1 1 d . . .
C35 C 0.50294(13) 0.11500(11) 0.70500(10) 0.0157(2) Uani 1 1 d . A .
C36 C 0.60288(14) 0.10915(12) 0.67866(11) 0.0185(3) Uani 1 1 d . . .
H36 H 0.5938 0.0441 0.6303 0.022 Uiso 1 1 calc R A .
C37 C 0.72102(14) 0.20967(13) 0.73067(11) 0.0201(3) Uani 1 1 d . A .
H37 H 0.7986 0.2187 0.7204 0.024 Uiso 1 1 calc R . .
C38 C 0.71166(14) 0.29186(12) 0.79681(11) 0.0194(3) Uani 1 1 d . . .
C39 C 0.81464(15) 0.40811(14) 0.86394(14) 0.0289(3) Uani 1 1 d . A .
H39A H 0.8362 0.4146 0.9379 0.043 Uiso 1 1 calc R . .
H39B H 0.7823 0.4640 0.8486 0.043 Uiso 1 1 calc R . .
H39C H 0.8928 0.4219 0.8493 0.043 Uiso 1 1 calc R . .

loop_
_atom_site_aniso_label
_atom_site_aniso_U_11
_atom_site_aniso_U_22
_atom_site_aniso_U_33
_atom_site_aniso_U_23
_atom_site_aniso_U_13
_atom_site_aniso_U_12
O1 0.0220(4) 0.0123(4) 0.0139(4) 0.0062(3) 0.0105(4) 0.0106(4)
C1 0.0136(5) 0.0114(5) 0.0138(5) 0.0044(4) 0.0055(4) 0.0069(4)
C2 0.0146(5) 0.0126(5) 0.0124(5) 0.0032(4) 0.0061(4) 0.0070(4)
C3 0.0151(6) 0.0143(6) 0.0146(6) 0.0058(5) 0.0062(5) 0.0072(5)
C4 0.0138(5) 0.0110(5) 0.0152(6) 0.0036(5) 0.0052(5) 0.0062(4)
C5 0.0174(6) 0.0128(6) 0.0191(6) 0.0053(5) 0.0074(5) 0.0081(5)
C51 0.0231(7) 0.0215(7) 0.0490(10) 0.0165(7) 0.0169(7) 0.0153(6)
C52 0.0437(9) 0.0143(7) 0.0216(7) 0.0031(6) 0.0070(7) 0.0133(6)
C53 0.0314(8) 0.0170(6) 0.0279(7) 0.0118(6) 0.0161(6) 0.0130(6)
C6 0.0151(6) 0.0129(6) 0.0144(6) 0.0022(5) 0.0061(5) 0.0071(5)
C7 0.0125(5) 0.0128(5) 0.0126(5) 0.0038(4) 0.0051(4) 0.0059(4)
C8 0.0149(5) 0.0120(5) 0.0120(5) 0.0036(4) 0.0071(4) 0.0067(4)
C9 0.0168(6) 0.0162(6) 0.0215(6) 0.0050(5) 0.0105(5) 0.0076(5)
C10 0.0208(6) 0.0137(6) 0.0130(6) 0.0029(5) 0.0056(5) 0.0057(5)
C11 0.0123(5) 0.0124(5) 0.0140(6) 0.0033(5) 0.0053(4) 0.0057(4)
C12 0.0195(6) 0.0148(6) 0.0129(6) 0.0036(5) 0.0081(5) 0.0067(5)
C13 0.0200(6) 0.0148(6) 0.0136(6) 0.0059(5) 0.0070(5) 0.0070(5)
C14 0.028(2) 0.0150(8) 0.0139(8) 0.0064(7) 0.0072(15) 0.0055(15)
C41 0.0403(18) 0.0308(14) 0.0218(13) 0.0136(11) 0.0185(14) 0.0169(15)
C42 0.0413(16) 0.0249(13) 0.0290(13) 0.0115(11) 0.0141(12) -0.0021(11)
C43 0.0425(14) 0.0300(13) 0.0212(11) 0.0156(10) 0.0146(11) 0.0236(11)
C14A 0.028(2) 0.0150(8) 0.0139(8) 0.0064(7) 0.0072(15) 0.0055(15)
C41A 0.077(4) 0.027(2) 0.027(2) 0.0177(19) 0.032(3) 0.034(3)
C42A 0.026(2) 0.020(2) 0.0145(18) 0.0077(15) 0.0044(19) 0.002(2)
C43A 0.022(2) 0.039(3) 0.029(2) 0.022(2) 0.0110(17) 0.0046(18)
C15 0.0179(6) 0.0120(6) 0.0160(6) 0.0049(5) 0.0070(5) 0.0072(5)
C16 0.0149(5) 0.0138(6) 0.0134(5) 0.0038(5) 0.0066(5) 0.0073(5)
C17 0.0137(5) 0.0126(5) 0.0122(5) 0.0049(4) 0.0055(4) 0.0067(4)
I1 0.02064(5) 0.01670(5) 0.01909(5) -0.00106(3) 0.00778(4) 0.00630(4)
S1 0.01882(15) 0.01944(16) 0.01406(14) 0.00152(12) 0.00904(12) 0.00733(13)
S2 0.01679(15) 0.01757(16) 0.02680(18) 0.00070(13) 0.00909(14) 0.00670(13)
C21 0.0186(6) 0.0154(6) 0.0158(6) 0.0034(5) 0.0078(5) 0.0073(5)
C22 0.0190(6) 0.0152(6) 0.0158(6) 0.0054(5) 0.0088(5) 0.0088(5)
C23 0.0186(6) 0.0142(6) 0.0121(5) 0.0053(5) 0.0075(5) 0.0089(5)
C24 0.0183(6) 0.0155(6) 0.0121(5) 0.0037(5) 0.0069(5) 0.0087(5)
C25 0.0181(6) 0.0164(6) 0.0137(6) 0.0045(5) 0.0071(5) 0.0078(5)
C26 0.0202(7) 0.0230(7) 0.0279(8) 0.0024(6) 0.0113(6) 0.0097(6)
C27 0.0180(6) 0.0259(8) 0.0322(8) 0.0048(6) 0.0119(6) 0.0088(6)
C28 0.0153(6) 0.0217(7) 0.0245(7) 0.0077(6) 0.0071(5) 0.0078(5)
C29 0.0178(7) 0.0214(7) 0.0458(10) 0.0053(7) 0.0083(7) 0.0058(6)
I2 0.02082(5) 0.01569(5) 0.02145(5) -0.00038(3) 0.00633(4) 0.00823(4)
S3 0.02089(15) 0.01728(15) 0.01562(15) 0.00265(12) 0.00982(13) 0.00898(13)
S4 0.01846(15) 0.01625(15) 0.02278(16) 0.00212(13) 0.00959(13) 0.00843(12)
C31 0.0200(6) 0.0140(6) 0.0188(6) 0.0041(5) 0.0086(5) 0.0090(5)
C32 0.0190(6) 0.0134(6) 0.0184(6) 0.0049(5) 0.0090(5) 0.0089(5)
C33 0.0199(6) 0.0132(6) 0.0148(6) 0.0056(5) 0.0088(5) 0.0104(5)
C34 0.0202(6) 0.0140(6) 0.0141(6) 0.0041(5) 0.0085(5) 0.0094(5)
C35 0.0205(6) 0.0152(6) 0.0148(6) 0.0054(5) 0.0091(5) 0.0093(5)
C36 0.0218(6) 0.0201(6) 0.0170(6) 0.0054(5) 0.0108(5) 0.0103(5)
C37 0.0196(6) 0.0238(7) 0.0199(6) 0.0072(6) 0.0095(5) 0.0109(6)
C38 0.0174(6) 0.0203(7) 0.0215(7) 0.0075(5) 0.0071(5) 0.0094(5)
C39 0.0204(7) 0.0231(7) 0.0348(9) 0.0010(7) 0.0076(6) 0.0076(6)

loop_
_atom_type_symbol
_atom_type_description
_atom_type_scat_dispersion_real
_atom_type_scat_dispersion_imag
_atom_type_scat_source
C C 0.0033 0.0016 'International Tables Vol C Tables 4.2.6.8 and 6.1.1.4'
H H 0.0000 0.0000 'International Tables Vol C Tables 4.2.6.8 and 6.1.1.4'
O O 0.0106 0.0060 'International Tables Vol C Tables 4.2.6.8 and 6.1.1.4'
S S 0.1246 0.1234 'International Tables Vol C Tables 4.2.6.8 and 6.1.1.4'
I I -0.4742 1.8119 'International Tables Vol C Tables 4.2.6.8 and 6.1.1.4'

loop_
_geom_angle_atom_site_label_1
_geom_angle_atom_site_label_2
_geom_angle_atom_site_label_3
_geom_angle
C17 O1 C1 118.81(10)
O1 C1 C7 122.88(11)
O1 C1 C2 114.79(11)
C7 C1 C2 122.33(11)
C3 C2 C1 118.53(11)
C3 C2 C23 122.17(11)
C1 C2 C23 118.94(11)
C2 C3 C4 121.45(12)
C6 C4 C3 117.61(11)
C6 C4 C5 119.69(11)
C3 C4 C5 122.69(11)
C53 C5 C4 111.99(11)
C53 C5 C52 107.98(12)
C4 C5 C52 109.94(11)
C53 C5 C51 108.41(12)
C4 C5 C51 109.34(11)
C52 C5 C51 109.12(13)
C4 C6 C7 123.05(11)
C1 C7 C6 117.03(11)
C1 C7 C8 122.38(11)
C6 C7 C8 120.59(11)
C11 C8 C7 110.02(10)
C11 C8 C10 109.15(10)
C7 C8 C10 109.91(10)
C11 C8 C9 109.77(10)
C7 C8 C9 108.88(10)
C10 C8 C9 109.10(10)
C17 C11 C12 117.45(12)
C17 C11 C8 122.04(11)
C12 C11 C8 120.50(11)
C13 C12 C11 122.72(12)
C12 C13 C15 117.39(12)
C12 C13 C14 124.0(2)
C15 C13 C14 118.5(2)
C12 C13 C14A 118.9(4)
C15 C13 C14A 123.0(4)
C41 C14 C13 112.5(3)
C41 C14 C42 109.9(3)
C13 C14 C42 108.2(3)
C41 C14 C43 108.2(3)
C13 C14 C43 110.6(2)
C42 C14 C43 107.3(3)
C41A C14A C43A 109.2(6)
C41A C14A C42A 108.6(5)
C43A C14A C42A 106.4(6)
C41A C14A C13 112.3(6)
C43A C14A C13 111.4(5)
C42A C14A C13 108.8(5)
C16 C15 C13 122.15(12)
C15 C16 C17 118.21(11)
C15 C16 C33 119.32(11)
C17 C16 C33 122.05(11)
O1 C17 C11 123.44(11)
O1 C17 C16 114.46(11)
C11 C17 C16 122.05(12)
C21 S1 C24 91.87(6)
C28 S2 C25 92.96(7)
C22 C21 S1 112.18(10)
C22 C21 I1 125.48(10)
S1 C21 I1 122.27(7)
C21 C22 C23 112.73(12)
C24 C23 C22 112.65(11)
C24 C23 C2 127.74(12)
C22 C23 C2 119.60(11)
C23 C24 C25 132.65(12)
C23 C24 S1 110.56(10)
C25 C24 S1 116.71(9)
C26 C25 C24 125.95(13)
C26 C25 S2 109.72(11)
C24 C25 S2 124.28(10)
C25 C26 C27 113.41(14)
C28 C27 C26 113.40(13)
C27 C28 C29 128.63(14)
C27 C28 S2 110.51(11)
C29 C28 S2 120.83(11)
C31 S3 C34 92.24(6)
C38 S4 C35 92.65(7)
C32 C31 S3 111.95(10)
C32 C31 I2 126.43(10)
S3 C31 I2 121.63(7)
C31 C32 C33 112.75(12)
C34 C33 C32 112.56(12)
C34 C33 C16 128.74(12)
C32 C33 C16 118.65(11)
C33 C34 C35 133.09(12)
C33 C34 S3 110.49(10)
C35 C34 S3 116.30(9)
C36 C35 C34 125.37(12)
C36 C35 S4 109.89(11)
C34 C35 S4 124.74(10)
C35 C36 C37 113.55(13)
C38 C37 C36 113.09(13)
C37 C38 C39 128.36(13)
C37 C38 S4 110.81(11)
C39 C38 S4 120.81(11)

loop_
_geom_bond_atom_site_label_1
_geom_bond_atom_site_label_2
_geom_bond_distance
O1 C17 1.3762(15)
O1 C1 1.3782(15)
C1 C7 1.3904(17)
C1 C2 1.3997(17)
C2 C3 1.3929(17)
C2 C23 1.4853(17)
C3 C4 1.4004(17)
C4 C6 1.3968(18)
C4 C5 1.5337(18)
C5 C53 1.5323(19)
C5 C52 1.536(2)
C5 C51 1.5365(19)
C6 C7 1.3978(17)
C7 C8 1.5281(17)
C8 C11 1.5273(17)
C8 C10 1.5426(18)
C8 C9 1.5452(17)
C11 C17 1.3878(17)
C11 C12 1.4024(18)
C12 C13 1.3939(18)
C13 C15 1.3981(18)
C13 C14 1.528(3)
C13 C14A 1.556(6)
C14 C41 1.511(6)
C14 C42 1.545(5)
C14 C43 1.553(5)
C14A C41A 1.515(9)
C14A C43A 1.548(8)
C14A C42A 1.554(10)
C15 C16 1.3887(18)
C16 C17 1.4024(17)
C16 C33 1.4845(17)
I1 C21 2.0702(14)
S1 C21 1.7212(14)
S1 C24 1.7467(13)
S2 C28 1.7266(14)
S2 C25 1.7317(14)
C21 C22 1.3598(18)
C22 C23 1.4351(19)
C23 C24 1.3797(18)
C24 C25 1.4570(19)
C25 C26 1.3736(19)
C26 C27 1.422(2)
C27 C28 1.359(2)
C28 C29 1.499(2)
I2 C31 2.0693(14)
S3 C31 1.7155(14)
S3 C34 1.7436(13)
S4 C38 1.7284(14)
S4 C35 1.7346(14)
C31 C32 1.3657(18)
C32 C33 1.4351(19)
C33 C34 1.3814(18)
C34 C35 1.4569(19)
C35 C36 1.3750(18)
C36 C37 1.421(2)
C37 C38 1.364(2)
C38 C39 1.496(2)
